data_1520430
loop_
_publ_author_name
'Coles, Susanne L.'
'Threlfall, Terry L.'
'Hursthouse, Michael B.'

_publ_section_title
;
 N-(2-methylphenyl)acetamide
;
_journal_name_full 'Crystal Structure Report Archive'
_journal_page_first 1367
_journal_year 2009
_chemical_formula_sum 'C9 H11 N O'
_chemical_formula_weight 149.19
_chemical_name_systematic
;
N-(2-methylphenyl)acetamide
;
_space_group_IT_number 14
_symmetry_cell_setting monoclinic
_symmetry_space_group_name_Hall '-P 2yn'
_symmetry_space_group_name_H-M 'P 1 21/n 1'
_atom_sites_solution_hydrogens geom
_atom_sites_solution_primary direct
_atom_sites_solution_secondary difmap
_cell_angle_alpha 90.00
_cell_angle_beta 99.170(3)
_cell_angle_gamma 90.00
_cell_formula_units_Z 4
_cell_length_a 11.1083(6)
_cell_length_b 4.8283(3)
_cell_length_c 15.2681(7)
_cell_measurement_reflns_used 20804
_cell_measurement_temperature 120(2)
_cell_measurement_theta_max 27.48
_cell_measurement_theta_min 2.91
_cell_volume 808.43(8)
_computing_cell_refinement 'DENZO (Otwinowski & Minor, 1997) & COLLECT (Hooft, R.W.W., 1998)'
_computing_data_collection 'COLLECT (Hooft, R.W.W., 1998)'
_computing_data_reduction 'DENZO (Otwinowski & Minor, 1997) & COLLECT (Hooft, R.W.W., 1998)'
_computing_structure_refinement 'SHELXL-97 (Sheldrick, 1997)'
_computing_structure_solution 'SHELXS-97 (Sheldrick, 1997)'
_diffrn_ambient_temperature 120(2)
_diffrn_measured_fraction_theta_full 0.991
_diffrn_measured_fraction_theta_max 0.991
_diffrn_measurement_device_type 'Bruker-Nonius APEX II CCD camera on \k-goniostat'
_diffrn_measurement_method '\f & \w scans'
_diffrn_radiation_monochromator '10cm confocal mirrors'
_diffrn_radiation_source 'Bruker-Nonius FR591 rotating anode'
_diffrn_radiation_type MoK\a
_diffrn_radiation_wavelength 0.71073
_diffrn_reflns_av_R_equivalents 0.0426
_diffrn_reflns_av_sigmaI/netI 0.0316
_diffrn_reflns_limit_h_max 13
_diffrn_reflns_limit_h_min -14
_diffrn_reflns_limit_k_max 5
_diffrn_reflns_limit_k_min -6
_diffrn_reflns_limit_l_max 19
_diffrn_reflns_limit_l_min -18
_diffrn_reflns_number 10244
_diffrn_reflns_theta_full 27.49
_diffrn_reflns_theta_max 27.49
_diffrn_reflns_theta_min 4.18
_exptl_absorpt_coefficient_mu 0.080
_exptl_absorpt_correction_T_max 0.9952
_exptl_absorpt_correction_T_min 0.9833
_exptl_absorpt_correction_type multi-scan
_exptl_absorpt_process_details 'SADABS 2007/2 (Sheldrick, G.M., 2007)'
_exptl_crystal_colour colourless
_exptl_crystal_density_diffrn 1.226
_exptl_crystal_density_method 'not measured'
_exptl_crystal_description 'cut fragment'
_exptl_crystal_F_000 320
_exptl_crystal_size_max 0.21
_exptl_crystal_size_mid 0.10
_exptl_crystal_size_min 0.06
_refine_diff_density_max 0.243
_refine_diff_density_min -0.188
_refine_diff_density_rms 0.043
_refine_ls_extinction_method none
_refine_ls_goodness_of_fit_ref 0.959
_refine_ls_hydrogen_treatment mixed
_refine_ls_matrix_type full
_refine_ls_number_parameters 106
_refine_ls_number_reflns 1842
_refine_ls_number_restraints 1
_refine_ls_restrained_S_all 0.958
_refine_ls_R_factor_all 0.0587
_refine_ls_R_factor_gt 0.0475
_refine_ls_shift/su_max 0.000
_refine_ls_shift/su_mean 0.000
_refine_ls_structure_factor_coef Fsqd
_refine_ls_weighting_details 'calc w=1/[\s^2^(Fo^2^)+(0.0661P)^2^+0.5100P] where P=(Fo^2^+2Fc^2^)/3'
_refine_ls_weighting_scheme calc
_refine_ls_wR_factor_gt 0.1199
_refine_ls_wR_factor_ref 0.1322
_reflns_number_gt 1556
_reflns_number_total 1842
_reflns_threshold_expression >2sigma(I)
_cod_data_source_file eCrystal-1367.cif
_cod_data_source_block 2008lsh171
_cod_depositor_comments
;
Citation :
Coles (nee Huth), Susanne L. and Threlfall, Terry L. and 
Hursthouse, Michael B. (2009) 
University of Southampton, Crystal Structure Report Archive. 
(doi:10.5258/ecrystals/1367)

More at:
http://ecrystals.chem.soton.ac.uk/1367/

The following automatic conversions were performed:

'_symmetry_cell_setting' value 'Monoclinic' changed to 'monoclinic'
according to the built-in table from CIF Core dictionary named
'cif_core.dic' version 2.4.1 from 2010-06-29.

Automatic conversion script
Id: cif_fix_values 3392 2015-05-12 13:50:21Z andrius 
;
_cod_original_sg_symbol_H-M P21/n
_cod_database_code 1520430

loop_
_symmetry_equiv_pos_as_xyz
'x, y, z'
'-x+1/2, y+1/2, -z+1/2'
'-x, -y, -z'
'x-1/2, -y-1/2, z-1/2'

loop_
_atom_site_label
_atom_site_type_symbol
_atom_site_fract_x
_atom_site_fract_y
_atom_site_fract_z
_atom_site_U_iso_or_equiv
_atom_site_adp_type
_atom_site_occupancy
_atom_site_symmetry_multiplicity
_atom_site_calc_flag
_atom_site_refinement_flags
_atom_site_disorder_assembly
_atom_site_disorder_group
C1 C 0.30348(12) -0.0376(3) 0.00648(9) 0.0221(3) Uani 1 1 d . . .
C2 C 0.19552(12) 0.0605(3) -0.04320(9) 0.0229(3) Uani 1 1 d . . .
C3 C 0.16340(13) -0.0399(3) -0.12945(9) 0.0264(3) Uani 1 1 d . . .
H3 H 0.0905 0.0243 -0.1647 0.032 Uiso 1 1 calc R . .
C4 C 0.23540(14) -0.2315(3) -0.16500(10) 0.0285(3) Uani 1 1 d . . .
H4 H 0.2108 -0.2996 -0.2235 0.034 Uiso 1 1 calc R . .
C5 C 0.34309(13) -0.3230(3) -0.11509(10) 0.0289(3) Uani 1 1 d . . .
H5 H 0.3933 -0.4518 -0.1395 0.035 Uiso 1 1 calc R . .
C6 C 0.37731(13) -0.2256(3) -0.02937(10) 0.0264(3) Uani 1 1 d . . .
H6 H 0.4513 -0.2872 0.0050 0.032 Uiso 1 1 calc R . .
C7 C 0.37055(12) -0.1134(3) 0.16525(9) 0.0248(3) Uani 1 1 d . . .
C8 C 0.40229(14) 0.0253(3) 0.25418(9) 0.0303(3) Uani 1 1 d . . .
H8A H 0.3415 -0.0238 0.2915 0.046 Uiso 1 1 calc R . .
H8B H 0.4030 0.2266 0.2461 0.046 Uiso 1 1 calc R . .
H8C H 0.4830 -0.0367 0.2828 0.046 Uiso 1 1 calc R . .
C9 C 0.11629(13) 0.2674(3) -0.00557(10) 0.0277(3) Uani 1 1 d . . .
H9A H 0.0410 0.2961 -0.0477 0.042 Uiso 1 1 calc R . .
H9B H 0.1600 0.4436 0.0048 0.042 Uiso 1 1 calc R . .
H9C H 0.0962 0.1974 0.0506 0.042 Uiso 1 1 calc R . .
N1 N 0.33829(11) 0.0577(2) 0.09540(8) 0.0233(3) Uani 1 1 d D . .
O1 O 0.37254(11) -0.3675(2) 0.15822(7) 0.0350(3) Uani 1 1 d . . .
H1N H 0.3390(16) 0.239(3) 0.1056(12) 0.033(5) Uiso 1 1 d D . .

loop_
_atom_site_aniso_label
_atom_site_aniso_U_11
_atom_site_aniso_U_22
_atom_site_aniso_U_33
_atom_site_aniso_U_23
_atom_site_aniso_U_13
_atom_site_aniso_U_12
C1 0.0246(7) 0.0171(6) 0.0250(7) -0.0003(5) 0.0052(5) -0.0027(5)
C2 0.0251(7) 0.0167(6) 0.0279(7) 0.0014(5) 0.0073(5) 0.0000(5)
C3 0.0288(7) 0.0236(7) 0.0264(7) 0.0020(5) 0.0029(5) 0.0004(6)
C4 0.0361(8) 0.0242(7) 0.0260(7) -0.0015(5) 0.0069(6) -0.0011(6)
C5 0.0318(7) 0.0242(7) 0.0330(7) -0.0037(6) 0.0118(6) 0.0019(6)
C6 0.0241(7) 0.0233(7) 0.0321(7) -0.0009(6) 0.0051(5) 0.0022(5)
C7 0.0262(7) 0.0196(6) 0.0289(7) 0.0001(5) 0.0054(5) 0.0001(5)
C8 0.0367(8) 0.0241(7) 0.0283(7) 0.0007(6) -0.0006(6) 0.0017(6)
C9 0.0275(7) 0.0228(7) 0.0331(7) -0.0021(6) 0.0057(6) 0.0039(5)
N1 0.0273(6) 0.0157(6) 0.0261(6) -0.0019(4) 0.0022(4) 0.0007(4)
O1 0.0520(7) 0.0170(5) 0.0360(6) 0.0011(4) 0.0070(5) 0.0010(5)

loop_
_atom_type_symbol
_atom_type_description
_atom_type_scat_dispersion_real
_atom_type_scat_dispersion_imag
_atom_type_scat_source
C C 0.0033 0.0016 'International Tables Vol C Tables 4.2.6.8 and 6.1.1.4'
H H 0.0000 0.0000 'International Tables Vol C Tables 4.2.6.8 and 6.1.1.4'
N N 0.0061 0.0033 'International Tables Vol C Tables 4.2.6.8 and 6.1.1.4'
O O 0.0106 0.0060 'International Tables Vol C Tables 4.2.6.8 and 6.1.1.4'

loop_
_geom_angle_atom_site_label_1
_geom_angle_atom_site_label_2
_geom_angle_atom_site_label_3
_geom_angle
_geom_angle_site_symmetry_1
_geom_angle_site_symmetry_3
C6 C1 C2 121.10(13) . .
C6 C1 N1 119.79(12) . .
C2 C1 N1 119.11(12) . .
C3 C2 C1 117.60(12) . .
C3 C2 C9 120.93(12) . .
C1 C2 C9 121.47(12) . .
C4 C3 C2 121.59(13) . .
C4 C3 H3 119.2 . .
C2 C3 H3 119.2 . .
C5 C4 C3 119.90(13) . .
C5 C4 H4 120.1 . .
C3 C4 H4 120.1 . .
C4 C5 C6 119.64(13) . .
C4 C5 H5 120.2 . .
C6 C5 H5 120.2 . .
C5 C6 C1 120.16(13) . .
C5 C6 H6 119.9 . .
C1 C6 H6 119.9 . .
O1 C7 N1 123.10(13) . .
O1 C7 C8 121.12(13) . .
N1 C7 C8 115.77(12) . .
C7 C8 H8A 109.5 . .
C7 C8 H8B 109.5 . .
H8A C8 H8B 109.5 . .
C7 C8 H8C 109.5 . .
H8A C8 H8C 109.5 . .
H8B C8 H8C 109.5 . .
C2 C9 H9A 109.5 . .
C2 C9 H9B 109.5 . .
H9A C9 H9B 109.5 . .
C2 C9 H9C 109.5 . .
H9A C9 H9C 109.5 . .
H9B C9 H9C 109.5 . .
C7 N1 C1 123.45(12) . .
C7 N1 H1N 118.0(12) . .
C1 N1 H1N 118.5(12) . .

loop_
_geom_bond_atom_site_label_1
_geom_bond_atom_site_label_2
_geom_bond_distance
_geom_bond_site_symmetry_2
C1 C6 1.3925(19) .
C1 C2 1.3958(19) .
C1 N1 1.4274(17) .
C2 C3 1.3952(19) .
C2 C9 1.5047(19) .
C3 C4 1.389(2) .
C3 H3 0.9500 .
C4 C5 1.384(2) .
C4 H4 0.9500 .
C5 C6 1.386(2) .
C5 H5 0.9500 .
C6 H6 0.9500 .
C7 O1 1.2323(17) .
C7 N1 1.3513(18) .
C7 C8 1.5044(19) .
C8 H8A 0.9800 .
C8 H8B 0.9800 .
C8 H8C 0.9800 .
C9 H9A 0.9800 .
C9 H9B 0.9800 .
C9 H9C 0.9800 .
N1 H1N 0.888(14) .

loop_
_geom_hbond_atom_site_label_D
_geom_hbond_atom_site_label_H
_geom_hbond_atom_site_label_A
_geom_hbond_distance_DH
_geom_hbond_distance_HA
_geom_hbond_distance_DA
_geom_hbond_angle_DHA
_geom_hbond_site_symmetry_A
N1 H1N O1 0.888(14) 2.074(15) 2.9411(15) 165.1(16) 1_565
